data_4118952
loop_
_publ_author_name
'Mona H. Mohamed'
'Sameh K. Elsaidi'
'Lukasz Wojtas'
'Tony Pham'
'Katherine A. Forrest'
'Brant Tudor'
'Brian Space'
'Michael J. Zaworotko'

_publ_section_title
;
 Highly Selective CO2 Uptake in Uninodal 6-Connected "mmo" Nets Based upon
 MO42- (M = Cr, Mo) Pillars
;
_journal_name_full 'Journal of the American Chemical Society'
_journal_page_first 19556
_journal_page_last 19559
_journal_paper_doi 10.1021/ja309452y
_journal_volume 134
_journal_year 2012
_chemical_formula_sum 'C24 H20 Co Cr N4 O4'
_chemical_formula_weight 539.37
_chemical_name_systematic
;
 ?
;
_space_group_IT_number 155
_symmetry_cell_setting trigonal
_symmetry_space_group_name_Hall 'R 3 2"'
_symmetry_space_group_name_H-M 'R 3 2 :H'
_atom_sites_solution_hydrogens geom
_atom_sites_solution_primary direct
_atom_sites_solution_secondary difmap
_audit_creation_method SHELXL-97
_cell_angle_alpha 90.00
_cell_angle_beta 90.00
_cell_angle_gamma 120.00
_cell_formula_units_Z 9
_cell_length_a 21.4198(8)
_cell_length_b 21.4198(8)
_cell_length_c 17.4178(8)
_cell_measurement_temperature 228(2)
_cell_volume 6920.8(5)
_computing_cell_refinement 'APEX2 (Bruker, 2010); SAINT (Bruker, 2009)'
_computing_data_collection 'APEX2 (Bruker, 2010)'
_computing_data_reduction 'SAINT (Bruker, 2009);XPREP(Sheldrick,2008)'
_computing_publication_material 'APEX2 (Bruker, 2010)'
_computing_structure_refinement 'SHELXL-97 (Sheldrick, 2008); OLEX2 (2009)'
_computing_structure_solution 'SHELXS-97 (Sheldrick, 2008)'
_diffrn_ambient_temperature 228(2)
_diffrn_measured_fraction_theta_full 0.981
_diffrn_measured_fraction_theta_max 0.981
_diffrn_measurement_device_type 'BRUKER SMART APEXII CCD'
_diffrn_measurement_method 'omega scans'
_diffrn_radiation_monochromator graphite
_diffrn_radiation_source 'fine-focus sealed tube'
_diffrn_radiation_type CuK\a
_diffrn_radiation_wavelength 1.54178
_diffrn_reflns_av_R_equivalents 0.0648
_diffrn_reflns_av_sigmaI/netI 0.0685
_diffrn_reflns_limit_h_max 24
_diffrn_reflns_limit_h_min -25
_diffrn_reflns_limit_k_max 25
_diffrn_reflns_limit_k_min -25
_diffrn_reflns_limit_l_max 20
_diffrn_reflns_limit_l_min -18
_diffrn_reflns_number 12574
_diffrn_reflns_theta_full 68.40
_diffrn_reflns_theta_max 68.40
_diffrn_reflns_theta_min 3.48
_exptl_absorpt_coefficient_mu 7.384
_exptl_absorpt_correction_T_max 0.6260
_exptl_absorpt_correction_T_min 0.4246
_exptl_absorpt_correction_type multi-scan
_exptl_absorpt_process_details 'SADABS; (Sheldrick, 2003)'
_exptl_crystal_colour green
_exptl_crystal_density_diffrn 1.165
_exptl_crystal_description block
_exptl_crystal_F_000 2475
_exptl_crystal_size_max 0.14
_exptl_crystal_size_mid 0.11
_exptl_crystal_size_min 0.07
_platon_squeeze_details
;
;
_refine_diff_density_max 0.226
_refine_diff_density_min -0.554
_refine_diff_density_rms 0.055
_refine_ls_abs_structure_details 'Flack H D (1983), Acta Cryst. A39, 876-881'
_refine_ls_abs_structure_Flack 0.000(10)
_refine_ls_extinction_method none
_refine_ls_goodness_of_fit_ref 1.047
_refine_ls_hydrogen_treatment constr
_refine_ls_matrix_type full
_refine_ls_number_parameters 156
_refine_ls_number_reflns 2774
_refine_ls_number_restraints 0
_refine_ls_restrained_S_all 1.047
_refine_ls_R_factor_all 0.0589
_refine_ls_R_factor_gt 0.0488
_refine_ls_shift/su_max 0.000
_refine_ls_shift/su_mean 0.000
_refine_ls_structure_factor_coef Fsqd
_refine_ls_weighting_details 'calc w=1/[\s^2^(Fo^2^)+(0.0630P)^2^+0.0000P] where P=(Fo^2^+2Fc^2^)/3'
_refine_ls_weighting_scheme calc
_refine_ls_wR_factor_gt 0.1197
_refine_ls_wR_factor_ref 0.1257
_reflns_number_gt 2310
_reflns_number_total 2774
_reflns_threshold_expression >2sigma(I)
_cod_data_source_file ja309452y_si_002.cif
_cod_data_source_block CROFOUR-1-Co
_cod_original_sg_symbol_H-M 'R 3 2'
_cod_database_code 4118952

loop_
_symmetry_equiv_pos_as_xyz
'x, y, z'
'-y, x-y, z'
'-x+y, -x, z'
'x-y, -y, -z'
'-x, -x+y, -z'
'y, x, -z'
'x+2/3, y+1/3, z+1/3'
'-y+2/3, x-y+1/3, z+1/3'
'-x+y+2/3, -x+1/3, z+1/3'
'x-y+2/3, -y+1/3, -z+1/3'
'-x+2/3, -x+y+1/3, -z+1/3'
'y+2/3, x+1/3, -z+1/3'
'x+1/3, y+2/3, z+2/3'
'-y+1/3, x-y+2/3, z+2/3'
'-x+y+1/3, -x+2/3, z+2/3'
'x-y+1/3, -y+2/3, -z+2/3'
'-x+1/3, -x+y+2/3, -z+2/3'
'y+1/3, x+2/3, -z+2/3'

loop_
_atom_site_label
_atom_site_type_symbol
_atom_site_fract_x
_atom_site_fract_y
_atom_site_fract_z
_atom_site_U_iso_or_equiv
_atom_site_adp_type
_atom_site_occupancy
_atom_site_symmetry_multiplicity
_atom_site_calc_flag
_atom_site_refinement_flags
Co1 Co 0.71526(4) 0.6667 0.6667 0.0397(3) Uani 1 2 d S
Cr1 Cr 0.6667 0.54637(5) 0.8333 0.0469(3) Uani 1 2 d S
O1 O 0.68300(19) 0.59876(19) 0.75858(14) 0.0523(8) Uani 1 1 d .
N2 N 0.1530(2) 0.3984(2) 0.38708(19) 0.0480(10) Uani 1 1 d .
O2 O 0.5974(2) 0.4679(2) 0.8156(3) 0.0850(13) Uani 1 1 d .
N1 N 0.60647(19) 0.6035(2) 0.62040(16) 0.0422(8) Uani 1 1 d .
C6 C 0.3894(3) 0.4945(3) 0.5406(3) 0.0589(13) Uani 1 1 d .
H6 H 0.3594 0.4484 0.5612 0.071 Uiso 1 1 calc R
C12 C 0.2423(3) 0.4043(3) 0.4721(3) 0.0641(15) Uani 1 1 d .
H12 H 0.2563 0.3801 0.5068 0.077 Uiso 1 1 calc R
C9 C 0.2613(3) 0.5082(4) 0.4070(3) 0.0720(16) Uani 1 1 d .
H9 H 0.2883 0.5580 0.3973 0.086 Uiso 1 1 calc R
C8 C 0.2884(3) 0.4766(3) 0.4564(3) 0.0554(13) Uani 1 1 d .
C2 C 0.4879(3) 0.5010(3) 0.6205(2) 0.0523(12) Uani 1 1 d .
H2 H 0.4565 0.4544 0.6391 0.063 Uiso 1 1 calc R
C1 C 0.5588(2) 0.5385(3) 0.6446(2) 0.0459(11) Uani 1 1 d .
H1 H 0.5741 0.5162 0.6806 0.055 Uiso 1 1 calc R
C10 C 0.1957(3) 0.4677(3) 0.3724(3) 0.0593(14) Uani 1 1 d .
H10 H 0.1803 0.4901 0.3367 0.071 Uiso 1 1 calc R
C3 C 0.4633(3) 0.5332(3) 0.5683(2) 0.0533(12) Uani 1 1 d .
C7 C 0.3604(3) 0.5175(3) 0.4897(3) 0.0604(14) Uani 1 1 d .
H7 H 0.3890 0.5654 0.4730 0.073 Uiso 1 1 calc R
C11 C 0.1766(3) 0.3683(3) 0.4372(3) 0.0600(14) Uani 1 1 d .
H11 H 0.1464 0.3194 0.4493 0.072 Uiso 1 1 calc R
C4 C 0.5135(3) 0.6041(3) 0.5440(3) 0.0499(12) Uani 1 1 d .
H4 H 0.4992 0.6291 0.5105 0.060 Uiso 1 1 calc R
C5 C 0.5848(3) 0.6365(3) 0.5705(2) 0.0494(11) Uani 1 1 d .
H5 H 0.6184 0.6827 0.5528 0.059 Uiso 1 1 calc R

loop_
_atom_site_aniso_label
_atom_site_aniso_U_11
_atom_site_aniso_U_22
_atom_site_aniso_U_33
_atom_site_aniso_U_23
_atom_site_aniso_U_13
_atom_site_aniso_U_12
Co1 0.0369(4) 0.0669(7) 0.0253(4) -0.0068(4) -0.0034(2) 0.0335(3)
Cr1 0.0533(7) 0.0509(5) 0.0374(5) -0.0053(2) -0.0106(5) 0.0267(4)
O1 0.054(2) 0.090(2) 0.0262(12) -0.0036(13) -0.0015(13) 0.046(2)
N2 0.043(2) 0.073(3) 0.0352(17) -0.0101(18) -0.0072(16) 0.034(2)
O2 0.087(3) 0.048(2) 0.106(3) -0.030(2) -0.028(3) 0.023(2)
N1 0.038(2) 0.072(3) 0.0275(14) -0.0088(15) -0.0056(14) 0.036(2)
C6 0.043(3) 0.077(4) 0.054(3) -0.002(3) -0.009(2) 0.028(3)
C12 0.052(3) 0.082(4) 0.063(3) 0.008(3) -0.020(3) 0.038(3)
C9 0.058(3) 0.078(4) 0.077(3) -0.001(3) -0.032(3) 0.031(3)
C8 0.044(3) 0.066(3) 0.060(3) -0.004(2) -0.021(2) 0.030(3)
C2 0.041(3) 0.067(3) 0.045(2) 0.003(2) -0.007(2) 0.024(2)
C1 0.042(3) 0.065(3) 0.036(2) -0.001(2) -0.0071(18) 0.031(2)
C10 0.054(3) 0.074(4) 0.057(3) -0.007(3) -0.021(2) 0.037(3)
C3 0.047(3) 0.071(4) 0.046(2) -0.012(2) -0.016(2) 0.032(3)
C7 0.048(3) 0.068(3) 0.067(3) -0.007(3) -0.027(3) 0.030(3)
C11 0.049(3) 0.075(4) 0.057(3) 0.001(3) -0.021(2) 0.032(3)
C4 0.040(3) 0.072(3) 0.043(2) 0.002(2) -0.009(2) 0.031(3)
C5 0.041(3) 0.073(3) 0.038(2) 0.001(2) -0.003(2) 0.032(2)

loop_
_atom_type_symbol
_atom_type_description
_atom_type_scat_dispersion_real
_atom_type_scat_dispersion_imag
_atom_type_scat_source
C C 0.0181 0.0091 'International Tables Vol C Tables 4.2.6.8 and 6.1.1.4'
H H 0.0000 0.0000 'International Tables Vol C Tables 4.2.6.8 and 6.1.1.4'
N N 0.0311 0.0180 'International Tables Vol C Tables 4.2.6.8 and 6.1.1.4'
O O 0.0492 0.0322 'International Tables Vol C Tables 4.2.6.8 and 6.1.1.4'
Cr Cr -0.1635 2.4439 'International Tables Vol C Tables 4.2.6.8 and 6.1.1.4'
Co Co -2.3653 3.6143 'International Tables Vol C Tables 4.2.6.8 and 6.1.1.4'

loop_
_geom_angle_atom_site_label_1
_geom_angle_atom_site_label_2
_geom_angle_atom_site_label_3
_geom_angle
_geom_angle_site_symmetry_1
_geom_angle_site_symmetry_3
O1 Co1 O1 178.0(2) 10_566 .
O1 Co1 N2 89.01(14) 10_566 7
O1 Co1 N2 89.54(15) . 7
O1 Co1 N2 89.55(15) 10_566 4_666
O1 Co1 N2 89.01(14) . 4_666
N2 Co1 N2 89.5(2) 7 4_666
O1 Co1 N1 93.18(13) 10_566 .
O1 Co1 N1 88.37(13) . .
N2 Co1 N1 175.34(13) 7 .
N2 Co1 N1 94.58(13) 4_666 .
O1 Co1 N1 88.37(13) 10_566 10_566
O1 Co1 N1 93.18(13) . 10_566
N2 Co1 N1 94.58(13) 7 10_566
N2 Co1 N1 175.35(13) 4_666 10_566
N1 Co1 N1 81.38(18) . 10_566
O2 Cr1 O2 109.2(3) . 17_656
O2 Cr1 O1 109.9(2) . 17_656
O2 Cr1 O1 109.3(2) 17_656 17_656
O2 Cr1 O1 109.3(2) . .
O2 Cr1 O1 109.9(2) 17_656 .
O1 Cr1 O1 109.4(2) 17_656 .
Cr1 O1 Co1 173.5(2) . .
C10 N2 C11 117.0(4) . .
C10 N2 Co1 123.4(3) . 13_444
C11 N2 Co1 119.6(4) . 13_444
C1 N1 C5 118.3(4) . .
C1 N1 Co1 124.0(3) . .
C5 N1 Co1 117.2(3) . .
C7 C6 C3 126.5(6) . .
C7 C6 H6 116.7 . .
C3 C6 H6 116.7 . .
C11 C12 C8 120.1(5) . .
C11 C12 H12 119.9 . .
C8 C12 H12 119.9 . .
C10 C9 C8 120.7(6) . .
C10 C9 H9 119.6 . .
C8 C9 H9 119.6 . .
C12 C8 C9 115.4(5) . .
C12 C8 C7 122.8(5) . .
C9 C8 C7 121.8(5) . .
C1 C2 C3 119.3(5) . .
C1 C2 H2 120.4 . .
C3 C2 H2 120.4 . .
N1 C1 C2 124.1(4) . .
N1 C1 H1 117.9 . .
C2 C1 H1 117.9 . .
N2 C10 C9 122.8(5) . .
N2 C10 H10 118.6 . .
C9 C10 H10 118.6 . .
C2 C3 C4 117.0(4) . .
C2 C3 C6 120.5(5) . .
C4 C3 C6 122.5(5) . .
C6 C7 C8 126.8(5) . .
C6 C7 H7 116.6 . .
C8 C7 H7 116.6 . .
N2 C11 C12 123.8(6) . .
N2 C11 H11 118.1 . .
C12 C11 H11 118.1 . .
C5 C4 C3 119.1(4) . .
C5 C4 H4 120.5 . .
C3 C4 H4 120.5 . .
N1 C5 C4 122.1(5) . .
N1 C5 H5 118.9 . .
C4 C5 H5 118.9 . .

loop_
_geom_bond_atom_site_label_1
_geom_bond_atom_site_label_2
_geom_bond_distance
_geom_bond_site_symmetry_2
Co1 O1 2.037(3) 10_566
Co1 O1 2.037(3) .
Co1 N2 2.168(4) 7
Co1 N2 2.168(4) 4_666
Co1 N1 2.181(3) .
Co1 N1 2.181(3) 10_566
Cr1 O2 1.622(4) .
Cr1 O2 1.622(4) 17_656
Cr1 O1 1.638(3) 17_656
Cr1 O1 1.638(3) .
N2 C10 1.323(7) .
N2 C11 1.326(6) .
N2 Co1 2.168(4) 13_444
N1 C1 1.318(6) .
N1 C5 1.340(5) .
C6 C7 1.311(7) .
C6 C3 1.454(7) .
C6 H6 0.9400 .
C12 C11 1.363(7) .
C12 C8 1.384(8) .
C12 H12 0.9400 .
C9 C10 1.369(7) .
C9 C8 1.389(7) .
C9 H9 0.9400 .
C8 C7 1.461(7) .
C2 C1 1.383(7) .
C2 C3 1.392(7) .
C2 H2 0.9400 .
C1 H1 0.9400 .
C10 H10 0.9400 .
C3 C4 1.417(8) .
C7 H7 0.9400 .
C11 H11 0.9400 .
C4 C5 1.402(7) .
C4 H4 0.9400 .
C5 H5 0.9400 .

loop_
_platon_squeeze_void_nr
_platon_squeeze_void_average_x
_platon_squeeze_void_average_y
_platon_squeeze_void_average_z
_platon_squeeze_void_volume
_platon_squeeze_void_count_electrons
_platon_squeeze_void_content
1 -0.002 -0.001 -0.009 2533 626 ' '
